data_1545401
loop_
_publ_author_name
'Chan, Chieh-Kai'
'Tsai, Yu-Lin'
'Chang, Meng-Yang'

_publ_section_title
;
 Construction of Nitrated Benzo[3.3.1]bicyclic Acetal/Ketal Core via
 Nitration of o-Carbonyl Allylbenzenes.
;
_journal_issue 6
_journal_name_full 'Organic letters'
_journal_page_first 1358
_journal_page_last 1361
_journal_paper_doi 10.1021/acs.orglett.7b00245
_journal_volume 19
_journal_year 2017
_chemical_formula_sum 'C18 H15 F N2 O6'
_chemical_formula_weight 374.32
_space_group_crystal_system monoclinic
_space_group_IT_number 14
_space_group_name_Hall '-P 2ybc'
_space_group_name_H-M_alt 'P 1 21/c 1'
_symmetry_space_group_name_Hall '-P 2ybc'
_symmetry_space_group_name_H-M 'P 1 21/c 1'
_atom_sites_solution_hydrogens geom
_audit_creation_method SHELXL-2014/6
_cell_angle_alpha 90
_cell_angle_beta 90.245(8)
_cell_angle_gamma 90
_cell_formula_units_Z 8
_cell_length_a 7.3857(12)
_cell_length_b 13.440(2)
_cell_length_c 33.366(5)
_cell_measurement_reflns_used 5605
_cell_measurement_temperature 100(2)
_cell_measurement_theta_max 26.2819
_cell_measurement_theta_min 2.7579
_cell_volume 3312.0(9)
_computing_cell_refinement 'SAINT V8.34A (Bruker AXS Inc., 2013)'
_computing_data_collection 'Bruker APEX2'
_computing_data_reduction 'SAINT V8.34A (Bruker AXS Inc., 2013)'
_computing_molecular_graphics 'Bruker SHELXTL'
_computing_publication_material 'Bruker SHELXTL'
_computing_structure_refinement 'SHELXL-2014/6 (Sheldrick, 2014)'
_diffrn_ambient_temperature 100(2)
_diffrn_detector_area_resol_mean 8.3333
_diffrn_measured_fraction_theta_full 0.997
_diffrn_measured_fraction_theta_max 0.990
_diffrn_measurement_device_type 'Bruker APEX-II CCD'
_diffrn_measurement_method '\f and \w scans'
_diffrn_radiation_type MoK\a
_diffrn_radiation_wavelength 0.71073
_diffrn_reflns_av_R_equivalents 0.0356
_diffrn_reflns_av_unetI/netI 0.0394
_diffrn_reflns_Laue_measured_fraction_full 0.997
_diffrn_reflns_Laue_measured_fraction_max 0.990
_diffrn_reflns_limit_h_max 9
_diffrn_reflns_limit_h_min -7
_diffrn_reflns_limit_k_max 16
_diffrn_reflns_limit_k_min -15
_diffrn_reflns_limit_l_max 41
_diffrn_reflns_limit_l_min -41
_diffrn_reflns_number 26938
_diffrn_reflns_point_group_measured_fraction_full 0.997
_diffrn_reflns_point_group_measured_fraction_max 0.990
_diffrn_reflns_theta_full 25.242
_diffrn_reflns_theta_max 26.397
_diffrn_reflns_theta_min 1.221
_exptl_absorpt_coefficient_mu 0.121
_exptl_absorpt_correction_T_max 0.9485
_exptl_absorpt_correction_T_min 0.8921
_exptl_absorpt_correction_type multi-scan
_exptl_absorpt_process_details 'SADABS V2014/4 (Bruker AXS Inc.)'
_exptl_crystal_colour colorless
_exptl_crystal_density_diffrn 1.501
_exptl_crystal_density_meas ?
_exptl_crystal_density_method 'not measured'
_exptl_crystal_description lump
_exptl_crystal_F_000 1552
_exptl_crystal_size_max 0.14
_exptl_crystal_size_mid 0.11
_exptl_crystal_size_min 0.10
_refine_diff_density_max 0.379
_refine_diff_density_min -0.382
_refine_diff_density_rms 0.119
_refine_ls_extinction_method none
_refine_ls_goodness_of_fit_ref 1.134
_refine_ls_hydrogen_treatment constr
_refine_ls_matrix_type full
_refine_ls_number_parameters 491
_refine_ls_number_reflns 6709
_refine_ls_number_restraints 0
_refine_ls_restrained_S_all 1.134
_refine_ls_R_factor_all 0.0612
_refine_ls_R_factor_gt 0.0412
_refine_ls_shift/su_max 0.001
_refine_ls_shift/su_mean 0.000
_refine_ls_structure_factor_coef Fsqd
_refine_ls_weighting_details 'w=1/[\s^2^(Fo^2^)+(0.0805P)^2^+0.1974P] where P=(Fo^2^+2Fc^2^)/3'
_refine_ls_weighting_scheme calc
_refine_ls_wR_factor_gt 0.1152
_refine_ls_wR_factor_ref 0.1439
_reflns_Friedel_coverage 0.000
_reflns_number_gt 5204
_reflns_number_total 6709
_reflns_threshold_expression 'I > 2\s(I)'
_cod_data_source_file ol7b00245_si_005.cif
_cod_data_source_block 160937lt_0m_a
_cod_depositor_comments
;
The following automatic conversions were performed:

'_exptl_crystal_density_meas' value 'not measured' was changed to '?'
- the value is perceived as not measured.

Automatic conversion script
Id: cif_fix_values 4973 2017-02-22 13:04:09Z antanas 

 Adding full bibliography for 1545398--1545406.cif.
;
_cod_original_cell_volume 3311.9(10)
_cod_database_code 1545401
_shelx_space_group_comment
;
The symmetry employed for this shelxl refinement is uniquely defined
by the following loop, which should always be used as a source of
symmetry information in preference to the above space-group names.
They are only intended as comments.
;
_shelxl_version_number 2014/6

loop_
_space_group_symop_operation_xyz
'x, y, z'
'-x, y+1/2, -z+1/2'
'-x, -y, -z'
'x, -y-1/2, z-1/2'

loop_
_atom_site_label
_atom_site_type_symbol
_atom_site_fract_x
_atom_site_fract_y
_atom_site_fract_z
_atom_site_U_iso_or_equiv
_atom_site_adp_type
_atom_site_occupancy
_atom_site_site_symmetry_order
_atom_site_calc_flag
_atom_site_refinement_flags_posn
_atom_site_refinement_flags_adp
C1 C 0.8414(3) 0.58943(14) 0.57107(6) 0.0177(4) Uani 1 1 d . .
C2 C 0.6445(2) 0.57937(15) 0.56048(5) 0.0175(4) Uani 1 1 d . .
H2 H 0.6141 0.6264 0.5382 0.021 Uiso 1 1 calc R U
C3 C 0.5935(2) 0.47452(15) 0.54823(5) 0.0183(4) Uani 1 1 d . .
H3A H 0.4663 0.4731 0.5387 0.022 Uiso 1 1 calc R U
H3B H 0.6721 0.4521 0.5260 0.022 Uiso 1 1 calc R U
C4 C 0.6158(2) 0.40627(14) 0.58365(5) 0.0158(4) Uani 1 1 d . .
C5 C 0.6253(2) 0.30418(15) 0.57758(6) 0.0172(4) Uani 1 1 d . .
C6 C 0.6446(2) 0.23896(15) 0.61035(6) 0.0186(4) Uani 1 1 d . .
C7 C 0.6569(2) 0.27847(15) 0.64883(6) 0.0187(4) Uani 1 1 d . .
H7 H 0.6722 0.2354 0.6712 0.022 Uiso 1 1 calc R U
C8 C 0.6468(2) 0.38019(15) 0.65468(6) 0.0168(4) Uani 1 1 d . .
H8 H 0.6543 0.4062 0.6811 0.020 Uiso 1 1 calc R U
C9 C 0.6260(2) 0.44517(14) 0.62254(5) 0.0147(4) Uani 1 1 d . .
C10 C 0.6152(2) 0.55634(15) 0.62963(5) 0.0156(4) Uani 1 1 d . .
C11 C 0.5037(2) 0.58575(14) 0.66551(5) 0.0156(4) Uani 1 1 d . .
C12 C 0.3161(3) 0.59512(14) 0.66093(6) 0.0188(4) Uani 1 1 d . .
H12 H 0.2627 0.5857 0.6353 0.023 Uiso 1 1 calc R U
C13 C 0.2075(3) 0.61790(16) 0.69326(6) 0.0226(5) Uani 1 1 d . .
H13 H 0.0803 0.6251 0.6901 0.027 Uiso 1 1 calc R U
C14 C 0.2881(3) 0.62990(16) 0.73018(6) 0.0237(5) Uani 1 1 d . .
C15 C 0.4724(3) 0.62180(17) 0.73592(6) 0.0269(5) Uani 1 1 d . .
H15 H 0.5243 0.6308 0.7618 0.032 Uiso 1 1 calc R U
C16 C 0.5805(3) 0.60032(16) 0.70318(6) 0.0229(5) Uani 1 1 d . .
H16 H 0.7080 0.5955 0.7065 0.027 Uiso 1 1 calc R U
C17 C 0.7606(3) 0.21289(17) 0.52448(6) 0.0265(5) Uani 1 1 d . .
H17A H 0.8711 0.2337 0.5385 0.040 Uiso 1 1 calc R U
H17B H 0.7748 0.2242 0.4956 0.040 Uiso 1 1 calc R U
H17C H 0.7390 0.1420 0.5294 0.040 Uiso 1 1 calc R U
C18 C 0.6758(3) 0.07235(16) 0.63368(7) 0.0286(5) Uani 1 1 d . .
H18A H 0.7868 0.0901 0.6482 0.043 Uiso 1 1 calc R U
H18B H 0.6867 0.0046 0.6231 0.043 Uiso 1 1 calc R U
H18C H 0.5724 0.0758 0.6519 0.043 Uiso 1 1 calc R U
C19 C 0.4097(2) 0.82992(14) 0.61558(5) 0.0155(4) Uani 1 1 d . .
C20 C 0.2159(2) 0.81525(15) 0.60310(5) 0.0165(4) Uani 1 1 d . .
H20 H 0.2039 0.7510 0.5882 0.020 Uiso 1 1 calc R U
C21 C 0.1417(2) 0.89972(14) 0.57751(5) 0.0164(4) Uani 1 1 d . .
H21A H 0.2171 0.9083 0.5533 0.020 Uiso 1 1 calc R U
H21B H 0.0164 0.8844 0.5689 0.020 Uiso 1 1 calc R U
C22 C 0.1441(2) 0.99365(14) 0.60211(5) 0.0149(4) Uani 1 1 d . .
C23 C 0.1368(2) 1.08530(15) 0.58288(5) 0.0157(4) Uani 1 1 d . .
C24 C 0.1471(2) 1.17394(15) 0.60490(6) 0.0175(4) Uani 1 1 d . .
C25 C 0.1624(2) 1.16920(15) 0.64655(6) 0.0190(4) Uani 1 1 d . .
H25 H 0.1703 1.2287 0.6618 0.023 Uiso 1 1 calc R U
C26 C 0.1662(2) 1.07720(15) 0.66565(6) 0.0185(4) Uani 1 1 d . .
H26 H 0.1751 1.0745 0.6940 0.022 Uiso 1 1 calc R U
C27 C 0.1574(2) 0.98933(14) 0.64392(5) 0.0146(4) Uani 1 1 d . .
C28 C 0.1618(2) 0.88905(15) 0.66519(5) 0.0157(4) Uani 1 1 d . .
C29 C 0.0433(2) 0.88262(15) 0.70174(6) 0.0167(4) Uani 1 1 d . .
C30 C 0.1079(3) 0.90039(16) 0.74008(6) 0.0216(5) Uani 1 1 d . .
H30 H 0.2323 0.9154 0.7441 0.026 Uiso 1 1 calc R U
C31 C -0.0085(3) 0.89631(17) 0.77271(6) 0.0250(5) Uani 1 1 d . .
H31 H 0.0345 0.9086 0.7991 0.030 Uiso 1 1 calc R U
C32 C -0.1876(3) 0.87403(15) 0.76572(6) 0.0201(4) Uani 1 1 d . .
C33 C -0.2564(3) 0.85656(16) 0.72824(6) 0.0221(5) Uani 1 1 d . .
H33 H -0.3812 0.8421 0.7245 0.026 Uiso 1 1 calc R U
C34 C -0.1397(2) 0.86043(15) 0.69586(6) 0.0207(4) Uani 1 1 d . .
H34 H -0.1842 0.8480 0.6696 0.025 Uiso 1 1 calc R U
C35 C 0.2576(3) 1.12266(19) 0.51846(6) 0.0326(5) Uani 1 1 d . .
H35A H 0.2693 1.1945 0.5229 0.049 Uiso 1 1 calc R U
H35B H 0.2330 1.1099 0.4900 0.049 Uiso 1 1 calc R U
H35C H 0.3705 1.0895 0.5263 0.049 Uiso 1 1 calc R U
C36 C 0.1418(3) 1.35162(15) 0.60465(6) 0.0238(5) Uani 1 1 d . .
H36A H 0.0337 1.3563 0.6215 0.036 Uiso 1 1 calc R U
H36B H 0.1431 1.4070 0.5856 0.036 Uiso 1 1 calc R U
H36C H 0.2503 1.3546 0.6216 0.036 Uiso 1 1 calc R U
F1 F 0.18156(16) 0.65076(10) 0.76233(4) 0.0353(3) Uani 1 1 d . .
F2 F -0.30220(14) 0.86931(10) 0.79751(3) 0.0277(3) Uani 1 1 d . .
N1 N 0.9143(2) 0.59961(12) 0.60552(5) 0.0193(4) Uani 1 1 d . .
N2 N 0.9730(2) 0.59604(13) 0.53788(5) 0.0216(4) Uani 1 1 d . .
N3 N 0.4732(2) 0.85095(12) 0.65019(5) 0.0175(4) Uani 1 1 d . .
N4 N 0.5514(2) 0.81416(12) 0.58529(5) 0.0183(4) Uani 1 1 d . .
O1 O 0.54717(16) 0.60767(10) 0.59590(4) 0.0171(3) Uani 1 1 d . .
O2 O 0.80001(16) 0.59431(10) 0.63803(4) 0.0188(3) Uani 1 1 d . .
O3 O 1.13612(19) 0.59715(12) 0.54540(4) 0.0298(4) Uani 1 1 d . .
O4 O 0.9073(2) 0.59886(11) 0.50397(4) 0.0289(4) Uani 1 1 d . .
O5 O 0.60839(17) 0.27020(11) 0.53905(4) 0.0221(3) Uani 1 1 d . .
O6 O 0.64864(18) 0.14017(10) 0.60130(4) 0.0254(3) Uani 1 1 d . .
O7 O 0.11487(16) 0.80979(10) 0.63956(4) 0.0162(3) Uani 1 1 d . .
O8 O 0.34809(16) 0.87119(10) 0.67970(4) 0.0171(3) Uani 1 1 d . .
O9 O 0.49629(18) 0.79551(11) 0.55131(4) 0.0232(3) Uani 1 1 d . .
O10 O 0.71179(17) 0.82089(11) 0.59461(4) 0.0253(3) Uani 1 1 d . .
O11 O 0.11185(17) 1.08488(10) 0.54204(4) 0.0193(3) Uani 1 1 d . .
O12 O 0.13926(18) 1.25973(10) 0.58327(4) 0.0224(3) Uani 1 1 d . .

loop_
_atom_site_aniso_label
_atom_site_aniso_U_11
_atom_site_aniso_U_22
_atom_site_aniso_U_33
_atom_site_aniso_U_23
_atom_site_aniso_U_13
_atom_site_aniso_U_12
C1 0.0223(10) 0.0126(10) 0.0182(10) 0.0002(8) 0.0035(8) -0.0006(8)
C2 0.0231(10) 0.0181(11) 0.0113(9) 0.0018(7) 0.0025(8) 0.0032(8)
C3 0.0200(9) 0.0203(11) 0.0145(9) -0.0010(8) -0.0021(7) 0.0005(8)
C4 0.0128(8) 0.0178(11) 0.0169(10) -0.0007(8) -0.0005(7) 0.0002(7)
C5 0.0142(9) 0.0195(11) 0.0180(10) -0.0053(8) -0.0020(7) -0.0001(8)
C6 0.0149(9) 0.0140(11) 0.0271(11) -0.0012(8) 0.0012(8) 0.0000(8)
C7 0.0178(9) 0.0185(11) 0.0200(10) 0.0062(8) 0.0006(8) 0.0021(8)
C8 0.0142(9) 0.0209(11) 0.0155(9) 0.0006(8) 0.0005(7) 0.0016(8)
C9 0.0119(8) 0.0153(11) 0.0169(9) -0.0006(7) -0.0001(7) -0.0001(7)
C10 0.0149(9) 0.0165(11) 0.0154(9) 0.0013(7) -0.0020(7) -0.0005(8)
C11 0.0194(9) 0.0114(10) 0.0159(10) -0.0003(7) 0.0005(8) 0.0010(8)
C12 0.0219(10) 0.0171(11) 0.0173(10) 0.0013(8) -0.0006(8) 0.0004(8)
C13 0.0208(10) 0.0207(12) 0.0263(11) 0.0042(9) 0.0034(8) 0.0014(9)
C14 0.0301(11) 0.0206(12) 0.0205(10) -0.0016(8) 0.0091(9) 0.0023(9)
C15 0.0333(11) 0.0304(13) 0.0169(10) -0.0039(9) -0.0015(9) -0.0010(10)
C16 0.0209(10) 0.0289(13) 0.0188(10) -0.0035(8) -0.0012(8) 0.0014(9)
C17 0.0246(10) 0.0292(13) 0.0257(11) -0.0096(9) 0.0010(9) 0.0051(9)
C18 0.0260(11) 0.0164(12) 0.0433(13) 0.0060(10) 0.0023(10) -0.0002(9)
C19 0.0178(9) 0.0120(10) 0.0167(10) -0.0004(7) 0.0022(7) 0.0019(8)
C20 0.0179(9) 0.0191(11) 0.0124(9) -0.0021(7) 0.0011(7) -0.0013(8)
C21 0.0171(9) 0.0184(11) 0.0137(9) -0.0010(7) -0.0017(7) 0.0010(8)
C22 0.0108(8) 0.0184(11) 0.0157(9) -0.0019(7) 0.0003(7) 0.0004(7)
C23 0.0152(9) 0.0203(11) 0.0116(9) 0.0003(7) -0.0003(7) 0.0012(8)
C24 0.0154(9) 0.0177(11) 0.0196(10) 0.0018(8) -0.0007(7) -0.0007(8)
C25 0.0206(9) 0.0173(11) 0.0191(10) -0.0035(8) -0.0009(8) -0.0002(8)
C26 0.0184(9) 0.0234(12) 0.0137(9) -0.0010(8) -0.0014(8) -0.0007(8)
C27 0.0119(8) 0.0177(11) 0.0142(9) 0.0005(7) 0.0005(7) 0.0000(7)
C28 0.0139(9) 0.0182(11) 0.0150(9) -0.0015(7) -0.0029(7) -0.0001(8)
C29 0.0186(9) 0.0152(11) 0.0163(9) 0.0029(7) 0.0030(8) 0.0036(8)
C30 0.0177(9) 0.0290(13) 0.0182(10) -0.0014(8) -0.0003(8) 0.0010(8)
C31 0.0241(11) 0.0368(14) 0.0142(10) -0.0004(9) -0.0016(8) 0.0026(9)
C32 0.0220(10) 0.0228(12) 0.0155(10) 0.0044(8) 0.0074(8) 0.0044(8)
C33 0.0158(9) 0.0310(13) 0.0194(10) 0.0029(9) 0.0006(8) 0.0005(9)
C34 0.0193(9) 0.0255(12) 0.0172(10) 0.0003(8) -0.0020(8) 0.0002(8)
C35 0.0339(12) 0.0454(16) 0.0186(11) 0.0017(10) 0.0080(9) -0.0103(11)
C36 0.0296(11) 0.0141(11) 0.0275(11) -0.0007(8) 0.0015(9) 0.0004(9)
F1 0.0380(7) 0.0437(9) 0.0244(7) -0.0053(6) 0.0129(6) 0.0051(6)
F2 0.0248(6) 0.0413(8) 0.0172(6) 0.0052(5) 0.0077(5) 0.0035(5)
N1 0.0210(8) 0.0174(9) 0.0195(9) -0.0013(7) 0.0043(7) -0.0008(7)
N2 0.0262(9) 0.0170(10) 0.0217(9) -0.0019(7) 0.0049(7) 0.0002(7)
N3 0.0181(8) 0.0167(9) 0.0178(8) 0.0007(6) 0.0026(7) 0.0021(7)
N4 0.0189(8) 0.0161(9) 0.0198(9) 0.0007(7) 0.0015(7) -0.0005(7)
O1 0.0196(7) 0.0187(8) 0.0130(7) 0.0012(5) 0.0009(5) 0.0048(6)
O2 0.0166(7) 0.0239(8) 0.0159(7) -0.0025(5) 0.0014(5) -0.0031(6)
O3 0.0217(8) 0.0348(10) 0.0329(9) -0.0058(7) 0.0065(6) -0.0032(6)
O4 0.0368(8) 0.0325(10) 0.0174(8) 0.0014(6) 0.0038(6) 0.0026(7)
O5 0.0202(7) 0.0256(9) 0.0204(7) -0.0091(6) -0.0041(6) 0.0056(6)
O6 0.0301(8) 0.0130(8) 0.0331(8) -0.0004(6) -0.0006(6) -0.0003(6)
O7 0.0170(6) 0.0170(8) 0.0147(7) -0.0022(5) 0.0013(5) -0.0027(5)
O8 0.0134(6) 0.0238(8) 0.0140(6) -0.0004(5) 0.0006(5) 0.0020(5)
O9 0.0276(7) 0.0270(9) 0.0150(7) -0.0007(6) 0.0015(6) 0.0050(6)
O10 0.0160(7) 0.0307(9) 0.0293(8) -0.0034(6) 0.0026(6) -0.0008(6)
O11 0.0214(7) 0.0238(8) 0.0127(7) 0.0012(5) -0.0012(5) -0.0007(6)
O12 0.0311(8) 0.0151(8) 0.0211(7) 0.0014(6) -0.0016(6) -0.0007(6)

loop_
_atom_type_symbol
_atom_type_description
_atom_type_scat_dispersion_real
_atom_type_scat_dispersion_imag
_atom_type_scat_source
C C 0.0033 0.0016 'International Tables Vol C Tables 4.2.6.8 and 6.1.1.4'
H H 0.0000 0.0000 'International Tables Vol C Tables 4.2.6.8 and 6.1.1.4'
N N 0.0061 0.0033 'International Tables Vol C Tables 4.2.6.8 and 6.1.1.4'
O O 0.0106 0.0060 'International Tables Vol C Tables 4.2.6.8 and 6.1.1.4'
F F 0.0171 0.0103 'International Tables Vol C Tables 4.2.6.8 and 6.1.1.4'

loop_
_geom_angle_atom_site_label_1
_geom_angle_atom_site_label_2
_geom_angle_atom_site_label_3
_geom_angle
N1 C1 N2 113.11(16)
N1 C1 C2 128.83(17)
N2 C1 C2 117.90(16)
O1 C2 C1 105.67(14)
O1 C2 C3 110.08(15)
C1 C2 C3 112.78(15)
O1 C2 H2 109.4
C1 C2 H2 109.4
C3 C2 H2 109.4
C4 C3 C2 109.21(15)
C4 C3 H3A 109.8
C2 C3 H3A 109.8
C4 C3 H3B 109.8
C2 C3 H3B 109.8
H3A C3 H3B 108.3
C5 C4 C9 120.09(17)
C5 C4 C3 119.55(16)
C9 C4 C3 120.36(17)
O5 C5 C4 117.51(17)
O5 C5 C6 122.00(18)
C4 C5 C6 120.45(17)
O6 C6 C7 125.09(18)
O6 C6 C5 115.91(17)
C7 C6 C5 119.00(18)
C8 C7 C6 120.26(18)
C8 C7 H7 119.9
C6 C7 H7 119.9
C7 C8 C9 121.16(18)
C7 C8 H8 119.4
C9 C8 H8 119.4
C8 C9 C4 119.03(18)
C8 C9 C10 120.29(16)
C4 C9 C10 120.68(16)
O1 C10 O2 107.87(14)
O1 C10 C11 108.13(14)
O2 C10 C11 105.37(14)
O1 C10 C9 112.12(15)
O2 C10 C9 108.66(14)
C11 C10 C9 114.31(16)
C16 C11 C12 119.07(18)
C16 C11 C10 122.15(16)
C12 C11 C10 118.74(16)
C13 C12 C11 120.87(17)
C13 C12 H12 119.6
C11 C12 H12 119.6
C14 C13 C12 118.34(18)
C14 C13 H13 120.8
C12 C13 H13 120.8
F1 C14 C13 118.70(18)
F1 C14 C15 118.71(18)
C13 C14 C15 122.58(19)
C14 C15 C16 118.62(18)
C14 C15 H15 120.7
C16 C15 H15 120.7
C15 C16 C11 120.50(18)
C15 C16 H16 119.8
C11 C16 H16 119.8
O5 C17 H17A 109.5
O5 C17 H17B 109.5
H17A C17 H17B 109.5
O5 C17 H17C 109.5
H17A C17 H17C 109.5
H17B C17 H17C 109.5
O6 C18 H18A 109.5
O6 C18 H18B 109.5
H18A C18 H18B 109.5
O6 C18 H18C 109.5
H18A C18 H18C 109.5
H18B C18 H18C 109.5
N3 C19 N4 113.15(15)
N3 C19 C20 128.78(17)
N4 C19 C20 118.01(15)
O7 C20 C19 105.70(14)
O7 C20 C21 109.10(15)
C19 C20 C21 113.47(16)
O7 C20 H20 109.5
C19 C20 H20 109.5
C21 C20 H20 109.5
C22 C21 C20 108.45(15)
C22 C21 H21A 110.0
C20 C21 H21A 110.0
C22 C21 H21B 110.0
C20 C21 H21B 110.0
H21A C21 H21B 108.4
C23 C22 C27 119.97(17)
C23 C22 C21 119.40(16)
C27 C22 C21 120.62(17)
O11 C23 C22 117.32(17)
O11 C23 C24 122.02(17)
C22 C23 C24 120.61(17)
O12 C24 C25 124.73(18)
O12 C24 C23 116.09(17)
C25 C24 C23 119.17(18)
C26 C25 C24 119.88(18)
C26 C25 H25 120.1
C24 C25 H25 120.1
C27 C26 C25 121.09(18)
C27 C26 H26 119.5
C25 C26 H26 119.5
C26 C27 C22 119.26(18)
C26 C27 C28 120.59(16)
C22 C27 C28 120.16(17)
O7 C28 O8 107.62(14)
O7 C28 C29 107.80(15)
O8 C28 C29 105.60(14)
O7 C28 C27 112.44(15)
O8 C28 C27 108.35(14)
C29 C28 C27 114.61(15)
C30 C29 C34 119.73(17)
C30 C29 C28 122.63(16)
C34 C29 C28 117.61(16)
C29 C30 C31 120.31(18)
C29 C30 H30 119.8
C31 C30 H30 119.8
C32 C31 C30 118.24(18)
C32 C31 H31 120.9
C30 C31 H31 120.9
F2 C32 C33 118.35(17)
F2 C32 C31 118.59(17)
C33 C32 C31 123.06(18)
C32 C33 C34 118.45(17)
C32 C33 H33 120.8
C34 C33 H33 120.8
C33 C34 C29 120.20(17)
C33 C34 H34 119.9
C29 C34 H34 119.9
O11 C35 H35A 109.5
O11 C35 H35B 109.5
H35A C35 H35B 109.5
O11 C35 H35C 109.5
H35A C35 H35C 109.5
H35B C35 H35C 109.5
O12 C36 H36A 109.5
O12 C36 H36B 109.5
H36A C36 H36B 109.5
O12 C36 H36C 109.5
H36A C36 H36C 109.5
H36B C36 H36C 109.5
C1 N1 O2 116.51(15)
O4 N2 O3 124.74(17)
O4 N2 C1 115.64(15)
O3 N2 C1 119.61(16)
C19 N3 O8 116.38(14)
O10 N4 O9 124.36(16)
O10 N4 C19 120.22(15)
O9 N4 C19 115.41(14)
C10 O1 C2 110.41(13)
N1 O2 C10 115.79(13)
C5 O5 C17 115.13(14)
C6 O6 C18 117.26(16)
C28 O7 C20 110.43(14)
N3 O8 C28 115.09(12)
C23 O11 C35 116.51(14)
C24 O12 C36 117.89(15)

loop_
_geom_bond_atom_site_label_1
_geom_bond_atom_site_label_2
_geom_bond_distance
C1 N1 1.274(2)
C1 N2 1.479(2)
C1 C2 1.501(3)
C2 O1 1.437(2)
C2 C3 1.514(3)
C2 H2 1.0000
C3 C4 1.505(3)
C3 H3A 0.9900
C3 H3B 0.9900
C4 C5 1.389(3)
C4 C9 1.400(3)
C5 O5 1.370(2)
C5 C6 1.408(3)
C6 O6 1.362(2)
C6 C7 1.392(3)
C7 C8 1.383(3)
C7 H7 0.9500
C8 C9 1.391(3)
C8 H8 0.9500
C9 C10 1.515(3)
C10 O1 1.411(2)
C10 O2 1.483(2)
C10 C11 1.509(3)
C11 C16 1.391(3)
C11 C12 1.399(3)
C12 C13 1.382(3)
C12 H12 0.9500
C13 C14 1.375(3)
C13 H13 0.9500
C14 F1 1.362(2)
C14 C15 1.378(3)
C15 C16 1.386(3)
C15 H15 0.9500
C16 H16 0.9500
C17 O5 1.449(2)
C17 H17A 0.9800
C17 H17B 0.9800
C17 H17C 0.9800
C18 O6 1.427(2)
C18 H18A 0.9800
C18 H18B 0.9800
C18 H18C 0.9800
C19 N3 1.276(2)
C19 N4 1.473(2)
C19 C20 1.502(2)
C20 O7 1.432(2)
C20 C21 1.521(3)
C20 H20 1.0000
C21 C22 1.506(3)
C21 H21A 0.9900
C21 H21B 0.9900
C22 C23 1.390(3)
C22 C27 1.399(3)
C23 O11 1.374(2)
C23 C24 1.402(3)
C24 O12 1.361(2)
C24 C25 1.395(3)
C25 C26 1.391(3)
C25 H25 0.9500
C26 C27 1.387(3)
C26 H26 0.9500
C27 C28 1.523(3)
C28 O7 1.408(2)
C28 O8 1.476(2)
C28 C29 1.507(3)
C29 C30 1.384(3)
C29 C34 1.397(3)
C30 C31 1.391(3)
C30 H30 0.9500
C31 C32 1.375(3)
C31 H31 0.9500
C32 F2 1.361(2)
C32 C33 1.368(3)
C33 C34 1.386(3)
C33 H33 0.9500
C34 H34 0.9500
C35 O11 1.429(2)
C35 H35A 0.9800
C35 H35B 0.9800
C35 H35C 0.9800
C36 O12 1.426(2)
C36 H36A 0.9800
C36 H36B 0.9800
C36 H36C 0.9800
N1 O2 1.379(2)
N2 O4 1.230(2)
N2 O3 1.230(2)
N3 O8 1.380(2)
N4 O10 1.2272(19)
N4 O9 1.229(2)
